data_9017562
loop_
_publ_author_name
'Lussier, A. J.'
'Hawthorne, F. C.'

_publ_section_title
;
 Short-range constraints on chemical and structural variations in bavenite
 Sample: 21BAV
;
_journal_name_full 'Mineralogical Magazine'
_journal_page_first 213
_journal_page_last 239
_journal_volume 75
_journal_year 2011
_chemical_compound_source 'Aple Rossa, Oresco, Novara, Italy'
_chemical_formula_sum 'Al1.816 Be2.22 Ca4 H2 Na0.003 O28 Si8.964'
_chemical_name_mineral Bavenite
_space_group_IT_number 63
_space_group_name_Hall '-C 2c 2'
_space_group_name_H-M_alt 'C m c m'
_symmetry_space_group_name_H-M 'C m c m'
_cell_angle_alpha 90
_cell_angle_beta 90
_cell_angle_gamma 90
_cell_length_a 23.2077
_cell_length_b 5.0096
_cell_length_c 19.4422
_cell_formula_units_Z 4
_cell_volume 2260.375
_database_code_amcsd 0019883
_exptl_crystal_density_diffrn 2.736
_cod_data_source_file inputs/fixed/downloads/18/18388.cif
_cod_data_source_block 18388
_cod_original_formula_sum 'Na.003 Ca4 Si8.964 Be2.22 Al1.816 O28 H2'
_cod_database_code 9017562

loop_
_space_group_symop_operation_xyz
x,y,z
1/2+x,1/2+y,z
x,-y,1/2+z
1/2+x,1/2-y,1/2+z
-x,y,1/2-z
1/2-x,1/2+y,1/2-z
-x,y,z
1/2-x,1/2+y,z
x,-y,-z
1/2+x,1/2-y,-z
x,y,1/2-z
1/2+x,1/2+y,1/2-z
-x,-y,1/2+z
1/2-x,1/2-y,1/2+z
-x,-y,-z
1/2-x,1/2-y,-z

loop_
_atom_site_aniso_label
_atom_site_aniso_U_11
_atom_site_aniso_U_22
_atom_site_aniso_U_33
_atom_site_aniso_U_12
_atom_site_aniso_U_13
_atom_site_aniso_U_23
Na 0.01220 0.01100 0.00870 -0.00030 -0.00020 0.00130
Ca 0.01220 0.01100 0.00870 -0.00030 -0.00020 0.00130
SiT1 0.00830 0.00670 0.00740 0.00000 0.00000 0.00000
BeT2 0.00800 0.01300 0.00800 -0.00080 0.00000 0.00000
SiT3 0.00780 0.00610 0.00500 0.00000 0.00000 0.00050
BeT3 0.00780 0.00610 0.00500 0.00000 0.00000 0.00050
SiT4 0.00910 0.00710 0.00470 0.00000 0.00000 0.00000
AlT4 0.00910 0.00710 0.00470 0.00000 0.00000 0.00000
SiT5 0.00990 0.00880 0.00670 0.00000 0.00000 -0.00010
SiT6 0.00870 0.00820 0.00660 0.00040 0.00060 0.00070
O1 0.01280 0.00750 0.00630 0.00000 0.00000 -0.00210
O2 0.01260 0.00790 0.01280 0.00000 0.00000 0.00080
O3 0.01510 0.01240 0.00940 0.00280 0.00400 0.00120
O4 0.01520 0.00990 0.01040 0.00350 0.00040 -0.00100
O5 0.01520 0.01500 0.00700 0.00370 -0.00110 0.00080
O6 0.01300 0.00710 0.01070 0.00130 0.00160 0.00110
O7 0.01110 0.01210 0.01020 0.00270 0.00330 0.00200
O8 0.01070 0.00990 0.01370 0.00140 0.00000 0.00000
O9 0.01060 0.00790 0.00880 -0.00100 0.00000 0.00000

loop_
_atom_site_label
_atom_site_fract_x
_atom_site_fract_y
_atom_site_fract_z
_atom_site_occupancy
_atom_site_U_iso_or_equiv
Na 0.08389 0.24434 0.15255 0.00075 0.01062
Ca 0.08389 0.24434 0.15255 1.00000 0.01062
SiT1 0.00000 0.77820 0.25000 1.00000 0.00750
BeT2 0.12500 0.81400 0.25000 1.00000 0.00900
SiT3 0.00000 0.72300 0.10446 0.89000 0.00600
BeT3 0.00000 0.72300 0.10446 0.11000 0.00600
SiT4 0.09546 0.50000 0.00000 0.09200 0.00700
AlT4 0.09546 0.50000 0.00000 0.90800 0.00700
SiT5 0.17025 0.00000 0.00000 1.00000 0.00850
SiT6 0.21412 0.85569 0.14323 1.00000 0.00785
O1 0.00000 0.57580 0.18297 1.00000 0.00890
O2 0.00000 0.03630 0.11309 1.00000 0.01110
O3 0.05764 0.59910 0.07132 1.00000 0.01230
O4 0.13157 0.23070 0.03596 1.00000 0.01180
O5 0.20836 0.86440 0.06003 1.00000 0.01240
O6 0.23378 0.55630 0.16470 1.00000 0.01020
O7 0.15469 0.92920 0.17972 1.00000 0.01110
O8 0.12100 0.48850 0.25000 1.00000 0.01150
O9 0.05853 0.95260 0.25000 1.00000 0.00910
H8 0.16250 0.45300 0.25000 1.00000 0.01500

loop_
_cod_related_entry_id
_cod_related_entry_database
_cod_related_entry_code
1 AMCSD 0019883
